data_4085974
loop_
_publ_author_name
'Ylijoki, Kai E. O.'
'Kirk, Andrew D.'
'B\"ocklein, Sebastian'
'Witherell, Ross D.'
'Stryker, Jeffrey M.'

_publ_section_title
;
 Cobalt-Mediated \h5-Pentadienyl/Alkyne [5 + 2] Cycloaddition Reactions:
 Substitution Effects, Bicyclic Synthesis, and Photochemical
 \h4-Cycloheptadiene Demetalation
;
_journal_issue 13
_journal_name_full Organometallics
_journal_page_first 3335
_journal_paper_doi 10.1021/acs.organomet.5b00346
_journal_volume 34
_journal_year 2015
_chemical_formula_moiety 'C25 H32 Co, B F4'
_chemical_formula_sum 'C25 H32 B Co F4'
_chemical_formula_weight 478.25
_chemical_name_systematic
;
 ?
;
_space_group_IT_number 14
_symmetry_cell_setting monoclinic
_symmetry_space_group_name_Hall '-P 2yn'
_symmetry_space_group_name_H-M 'P 1 21/n 1'
_atom_sites_solution_hydrogens geom
_atom_sites_solution_primary direct
_atom_sites_solution_secondary difmap
_audit_creation_method SHELXL-97
_cell_angle_alpha 90.00
_cell_angle_beta 100.3505(11)
_cell_angle_gamma 90.00
_cell_formula_units_Z 4
_cell_length_a 12.9507(9)
_cell_length_b 12.9074(9)
_cell_length_c 13.8127(10)
_cell_measurement_reflns_used 5103
_cell_measurement_temperature 193(2)
_cell_measurement_theta_max 26.37
_cell_measurement_theta_min 2.18
_cell_volume 2271.4(3)
_computing_cell_refinement 'Bruker SAINT (Bruker, 1997)'
_computing_data_collection 'Bruker SMART (Bruker, 1997)'
_computing_data_reduction 'Bruker SAINT (Bruker, 1997)'
_computing_molecular_graphics 'Bruker SHELXTL (Bruker, 1997)'
_computing_publication_material 'Bruker SHELXTL (Bruker, 1997)'
_computing_structure_refinement 'SHELXL-97 (Sheldrick, 1997)'
_computing_structure_solution 'SHELXS-97 (Sheldrick, 1990)'
_diffrn_ambient_temperature 193(2)
_diffrn_detector_area_resol_mean 8.192
_diffrn_measured_fraction_theta_full 0.999
_diffrn_measured_fraction_theta_max 0.999
_diffrn_measurement_device_type 'Bruker PLATFORM diffractometer/SMART 1000 CCD area detector'
_diffrn_measurement_method '\w scans'
_diffrn_radiation_monochromator graphite
_diffrn_radiation_source 'fine-focus sealed tube'
_diffrn_radiation_type MoK\a
_diffrn_radiation_wavelength 0.71073
_diffrn_reflns_av_R_equivalents 0.0172
_diffrn_reflns_av_sigmaI/netI 0.0140
_diffrn_reflns_limit_h_max 16
_diffrn_reflns_limit_h_min -16
_diffrn_reflns_limit_k_max 16
_diffrn_reflns_limit_k_min -16
_diffrn_reflns_limit_l_max 17
_diffrn_reflns_limit_l_min -17
_diffrn_reflns_number 17635
_diffrn_reflns_theta_full 26.37
_diffrn_reflns_theta_max 26.37
_diffrn_reflns_theta_min 1.99
_diffrn_standards_decay_% 0
_diffrn_standards_interval_time 0
_diffrn_standards_number 0
_exptl_absorpt_coefficient_mu 0.798
_exptl_absorpt_correction_T_max 0.8016
_exptl_absorpt_correction_T_min 0.7055
_exptl_absorpt_correction_type multi-scan
_exptl_absorpt_process_details 'SADABS (Sheldrick, 1996)'
_exptl_crystal_colour red
_exptl_crystal_density_diffrn 1.399
_exptl_crystal_density_method 'not measured'
_exptl_crystal_description prism
_exptl_crystal_F_000 1000
_exptl_crystal_size_max 0.47
_exptl_crystal_size_mid 0.33
_exptl_crystal_size_min 0.29
_refine_diff_density_max 1.797
_refine_diff_density_min -0.352
_refine_diff_density_rms 0.067
_refine_ls_extinction_method none
_refine_ls_goodness_of_fit_ref 1.037
_refine_ls_hydrogen_treatment constr
_refine_ls_matrix_type full
_refine_ls_number_parameters 314
_refine_ls_number_reflns 4645
_refine_ls_number_restraints 0
_refine_ls_restrained_S_all 1.037
_refine_ls_R_factor_all 0.0555
_refine_ls_R_factor_gt 0.0479
_refine_ls_shift/su_max 0.002
_refine_ls_shift/su_mean 0.000
_refine_ls_structure_factor_coef Fsqd
_refine_ls_weighting_details 'calc w=1/[\s^2^(Fo^2^)+(0.0791P)^2^+1.6921P] where P=(Fo^2^+2Fc^2^)/3'
_refine_ls_weighting_scheme calc
_refine_ls_wR_factor_gt 0.1294
_refine_ls_wR_factor_ref 0.1374
_reflns_number_gt 3952
_reflns_number_total 4645
_reflns_threshold_expression I>2\s(I)
_cod_data_source_file om5b00346_si_002.cif
_cod_data_source_block 3g
_cod_depositor_comments
;
The following automatic conversions were performed:

'_symmetry_cell_setting' value 'Monoclinic' changed to 'monoclinic'
according to
/usr/data/users/saulius/crontab/automatic-downloads/rss-feeds/ACS/lib/dictionaries/cif_core.dic
dictionary named 'cif_core.dic' version 2.4.2 from 2011-04-26.

Automatic conversion script
Id: cif_fix_values 3271 2015-04-21 07:52:19Z andrius 

 Adding full bibliography for 4085970--4085979.cif.
;
_cod_original_sg_symbol_H-M 'P 21/n'
_cod_database_code 4085974

loop_
_symmetry_equiv_pos_as_xyz
'x, y, z'
'-x+1/2, y+1/2, -z+1/2'
'-x, -y, -z'
'x-1/2, -y-1/2, z-1/2'

loop_
_atom_site_label
_atom_site_type_symbol
_atom_site_fract_x
_atom_site_fract_y
_atom_site_fract_z
_atom_site_U_iso_or_equiv
_atom_site_adp_type
_atom_site_occupancy
_atom_site_symmetry_multiplicity
_atom_site_calc_flag
_atom_site_refinement_flags
_atom_site_disorder_assembly
_atom_site_disorder_group
Co Co 0.29276(2) 0.21148(2) 0.50292(2) 0.03841(14) Uani 1 1 d . . .
C1 C 0.24689(19) 0.36774(19) 0.44381(19) 0.0413(5) Uani 1 1 d . . .
C2 C 0.2100(2) 0.28414(19) 0.3802(2) 0.0447(6) Uani 1 1 d . . .
C3 C 0.1479(2) 0.2068(2) 0.4157(2) 0.0510(7) Uani 1 1 d . . .
H3 H 0.1331 0.1438 0.3733 0.061 Uiso 1 1 calc R . .
C4 C 0.1401(2) 0.1932(2) 0.5147(2) 0.0513(7) Uani 1 1 d . . .
H4 H 0.1210 0.1214 0.5320 0.062 Uiso 1 1 calc R . .
C5 C 0.1911(2) 0.2533(2) 0.5962(2) 0.0477(6) Uani 1 1 d . . .
H5 H 0.2030 0.2153 0.6603 0.057 Uiso 1 1 calc R . .
C6 C 0.1910(2) 0.3683(2) 0.6061(2) 0.0466(6) Uani 1 1 d . . .
H6A H 0.2599 0.3922 0.6423 0.056 Uiso 1 1 calc R . .
H6B H 0.1361 0.3899 0.6434 0.056 Uiso 1 1 calc R . .
C7 C 0.1697(2) 0.41533(19) 0.5046(2) 0.0439(6) Uani 1 1 d . . .
H7 H 0.0981 0.3913 0.4731 0.053 Uiso 1 1 calc R . .
C8 C 0.3306(2) 0.4388(2) 0.4203(2) 0.0478(6) Uani 1 1 d . . .
H8A H 0.3791 0.3995 0.3874 0.057 Uiso 1 1 calc R . .
H8B H 0.3692 0.4689 0.4813 0.057 Uiso 1 1 calc R . .
H8C H 0.2982 0.4943 0.3768 0.057 Uiso 1 1 calc R . .
C9 C 0.2330(3) 0.2735(2) 0.2777(2) 0.0605(8) Uani 1 1 d . . .
H9A H 0.1795 0.3107 0.2314 0.073 Uiso 1 1 calc R . .
H9B H 0.2322 0.2001 0.2596 0.073 Uiso 1 1 calc R . .
H9C H 0.3023 0.3029 0.2754 0.073 Uiso 1 1 calc R . .
C10 C 0.1665(2) 0.53290(19) 0.5015(2) 0.0454(6) Uani 1 1 d . . .
C11 C 0.2279(2) 0.5947(2) 0.5718(2) 0.0553(7) Uani 1 1 d . . .
H11 H 0.2763 0.5631 0.6232 0.066 Uiso 1 1 calc R . .
C12 C 0.2195(3) 0.7014(2) 0.5681(3) 0.0637(8) Uani 1 1 d . . .
H12 H 0.2618 0.7423 0.6171 0.076 Uiso 1 1 calc R . .
C13 C 0.1498(3) 0.7494(2) 0.4935(3) 0.0641(8) Uani 1 1 d . . .
H13 H 0.1434 0.8227 0.4917 0.077 Uiso 1 1 calc R . .
C14 C 0.0899(3) 0.6892(2) 0.4218(3) 0.0602(8) Uani 1 1 d . . .
H14 H 0.0430 0.7211 0.3695 0.072 Uiso 1 1 calc R . .
C15 C 0.0983(2) 0.5822(2) 0.4264(2) 0.0512(6) Uani 1 1 d . . .
H15 H 0.0565 0.5415 0.3769 0.061 Uiso 1 1 calc R . .
C20 C 0.45552(19) 0.22062(19) 0.5431(2) 0.0428(6) Uani 1 1 d . . .
C21 C 0.4286(2) 0.1577(2) 0.4565(2) 0.0475(6) Uani 1 1 d . . .
C22 C 0.3680(2) 0.0723(2) 0.4796(2) 0.0503(6) Uani 1 1 d . . .
C23 C 0.3555(2) 0.0832(2) 0.5796(2) 0.0495(6) Uani 1 1 d . . .
C24 C 0.4110(2) 0.1747(2) 0.6186(2) 0.0455(6) Uani 1 1 d . . .
C25 C 0.5294(2) 0.3111(2) 0.5535(3) 0.0575(7) Uani 1 1 d . . .
H25A H 0.5120 0.3588 0.6034 0.069 Uiso 1 1 calc R . .
H25B H 0.5229 0.3472 0.4903 0.069 Uiso 1 1 calc R . .
H25C H 0.6016 0.2863 0.5737 0.069 Uiso 1 1 calc R . .
C26 C 0.4695(3) 0.1735(3) 0.3635(3) 0.0737(10) Uani 1 1 d . . .
H26A H 0.4769 0.2478 0.3520 0.088 Uiso 1 1 calc R . .
H26B H 0.4204 0.1432 0.3085 0.088 Uiso 1 1 calc R . .
H26C H 0.5380 0.1397 0.3687 0.088 Uiso 1 1 calc R . .
C27 C 0.3271(3) -0.0150(3) 0.4125(3) 0.0728(10) Uani 1 1 d . . .
H27A H 0.3776 -0.0723 0.4218 0.087 Uiso 1 1 calc R . .
H27B H 0.3171 0.0088 0.3440 0.087 Uiso 1 1 calc R . .
H27C H 0.2599 -0.0387 0.4275 0.087 Uiso 1 1 calc R . .
C28 C 0.2994(3) 0.0108(3) 0.6378(3) 0.0732(10) Uani 1 1 d . . .
H28A H 0.2498 -0.0318 0.5926 0.088 Uiso 1 1 calc R . .
H28B H 0.2611 0.0511 0.6800 0.088 Uiso 1 1 calc R . .
H28C H 0.3506 -0.0340 0.6787 0.088 Uiso 1 1 calc R . .
C29 C 0.4273(3) 0.2095(3) 0.7240(2) 0.0639(8) Uani 1 1 d . . .
H29A H 0.4902 0.1762 0.7610 0.077 Uiso 1 1 calc R . .
H29B H 0.3662 0.1900 0.7527 0.077 Uiso 1 1 calc R . .
H29C H 0.4361 0.2849 0.7270 0.077 Uiso 1 1 calc R . .
F1 F 0.4500(3) 0.62666(18) 0.7642(2) 0.1285(11) Uani 1 1 d . A .
F2A F 0.4108(5) 0.4645(5) 0.7573(10) 0.140(3) Uani 0.50 1 d P A 1
F3A F 0.5765(5) 0.4833(5) 0.7608(4) 0.0920(17) Uani 0.50 1 d P A 1
F4A F 0.5117(8) 0.5280(6) 0.8891(4) 0.125(3) Uani 0.50 1 d P A 1
F2B F 0.4622(6) 0.4858(5) 0.6934(5) 0.126(2) Uani 0.50 1 d P A 2
F3B F 0.5883(4) 0.5452(6) 0.8060(5) 0.1091(19) Uani 0.50 1 d P A 2
F4B F 0.4450(7) 0.4769(6) 0.8491(8) 0.124(3) Uani 0.50 1 d P A 2
B B 0.4884(3) 0.5308(3) 0.7860(3) 0.0566(8) Uani 1 1 d . . .

loop_
_atom_site_aniso_label
_atom_site_aniso_U_11
_atom_site_aniso_U_22
_atom_site_aniso_U_33
_atom_site_aniso_U_23
_atom_site_aniso_U_13
_atom_site_aniso_U_12
Co 0.0351(2) 0.0322(2) 0.0450(2) 0.00103(12) -0.00059(14) -0.00133(12)
C1 0.0402(12) 0.0355(12) 0.0457(13) 0.0044(10) 0.0014(10) 0.0027(10)
C2 0.0440(13) 0.0405(13) 0.0447(13) 0.0015(10) -0.0051(11) 0.0035(10)
C3 0.0381(13) 0.0421(14) 0.0651(17) -0.0003(12) -0.0115(12) -0.0016(10)
C4 0.0331(12) 0.0430(14) 0.077(2) 0.0042(13) 0.0082(12) -0.0049(10)
C5 0.0417(13) 0.0486(14) 0.0543(15) 0.0098(12) 0.0125(11) 0.0028(11)
C6 0.0448(13) 0.0429(13) 0.0537(15) 0.0034(11) 0.0135(11) 0.0027(11)
C7 0.0374(12) 0.0379(13) 0.0550(15) 0.0017(11) 0.0046(10) 0.0005(10)
C8 0.0481(14) 0.0380(13) 0.0592(16) 0.0041(11) 0.0146(12) -0.0008(11)
C9 0.076(2) 0.0544(17) 0.0451(15) -0.0020(12) -0.0037(14) 0.0079(15)
C10 0.0418(13) 0.0360(13) 0.0590(15) 0.0011(11) 0.0110(11) 0.0025(10)
C11 0.0592(17) 0.0453(15) 0.0602(17) -0.0001(13) 0.0077(13) -0.0037(13)
C12 0.072(2) 0.0466(16) 0.074(2) -0.0084(14) 0.0173(17) -0.0150(14)
C13 0.070(2) 0.0354(14) 0.092(2) 0.0030(15) 0.0288(18) -0.0004(14)
C14 0.0558(17) 0.0466(15) 0.079(2) 0.0135(15) 0.0149(15) 0.0099(13)
C15 0.0476(14) 0.0435(14) 0.0618(17) 0.0014(12) 0.0078(12) 0.0055(11)
C20 0.0337(12) 0.0416(13) 0.0501(14) 0.0010(10) -0.0009(10) 0.0025(9)
C21 0.0431(13) 0.0495(15) 0.0476(14) -0.0016(11) 0.0019(11) 0.0091(11)
C22 0.0471(14) 0.0354(13) 0.0620(16) -0.0043(11) -0.0071(12) 0.0068(11)
C23 0.0451(14) 0.0383(13) 0.0618(16) 0.0079(11) 0.0006(12) 0.0021(11)
C24 0.0386(12) 0.0458(14) 0.0487(14) 0.0031(11) -0.0009(11) 0.0032(11)
C25 0.0418(14) 0.0531(16) 0.074(2) 0.0035(14) 0.0007(13) -0.0089(12)
C26 0.072(2) 0.093(3) 0.0576(18) 0.0011(18) 0.0167(16) 0.0229(19)
C27 0.074(2) 0.0465(17) 0.087(2) -0.0178(16) -0.0146(18) 0.0067(15)
C28 0.069(2) 0.0549(18) 0.097(3) 0.0258(18) 0.0171(18) 0.0006(16)
C29 0.0625(19) 0.079(2) 0.0461(16) 0.0003(14) -0.0009(14) 0.0044(15)
F1 0.192(3) 0.0588(14) 0.117(2) -0.0033(13) -0.022(2) 0.0170(17)
F2A 0.077(4) 0.100(5) 0.227(10) -0.012(6) -0.016(5) -0.035(3)
F3A 0.098(4) 0.102(4) 0.087(3) 0.031(3) 0.047(3) 0.034(3)
F4A 0.199(8) 0.116(5) 0.057(3) -0.010(3) 0.015(4) 0.064(5)
F2B 0.124(5) 0.123(5) 0.129(5) -0.087(4) 0.016(4) -0.009(4)
F3B 0.049(2) 0.137(5) 0.133(5) -0.001(4) -0.005(3) -0.004(3)
F4B 0.123(6) 0.122(6) 0.147(7) 0.043(5) 0.082(6) 0.020(4)
B 0.0566(19) 0.0464(17) 0.068(2) -0.0078(15) 0.0129(16) 0.0007(14)

loop_
_atom_type_symbol
_atom_type_description
_atom_type_scat_dispersion_real
_atom_type_scat_dispersion_imag
_atom_type_scat_source
C C 0.0033 0.0016 'International Tables Vol C Tables 4.2.6.8 and 6.1.1.4'
H H 0.0000 0.0000 'International Tables Vol C Tables 4.2.6.8 and 6.1.1.4'
B B 0.0013 0.0007 'International Tables Vol C Tables 4.2.6.8 and 6.1.1.4'
F F 0.0171 0.0103 'International Tables Vol C Tables 4.2.6.8 and 6.1.1.4'
Co Co 0.3494 0.9721 'International Tables Vol C Tables 4.2.6.8 and 6.1.1.4'

loop_
_geom_angle_atom_site_label_1
_geom_angle_atom_site_label_2
_geom_angle_atom_site_label_3
_geom_angle
C4 Co C3 40.29(13)
C4 Co C23 99.56(11)
C3 Co C23 121.17(11)
C4 Co C24 120.72(12)
C3 Co C24 158.08(12)
C23 Co C24 40.85(11)
C4 Co C2 75.41(12)
C3 Co C2 40.58(11)
C23 Co C2 152.94(11)
C24 Co C2 161.26(11)
C4 Co C5 40.72(12)
C3 Co C5 75.83(12)
C23 Co C5 97.23(12)
C24 Co C5 92.57(11)
C2 Co C5 95.61(11)
C4 Co C20 160.00(13)
C3 Co C20 159.64(13)
C23 Co C20 67.71(10)
C24 Co C20 39.76(11)
C2 Co C20 123.03(11)
C5 Co C20 123.02(11)
C4 Co C21 150.55(12)
C3 Co C21 122.88(12)
C23 Co C21 67.34(11)
C24 Co C21 67.23(11)
C2 Co C21 103.91(11)
C5 Co C21 159.79(11)
C20 Co C21 40.18(10)
C4 Co C22 113.59(11)
C3 Co C22 106.71(11)
C23 Co C22 40.23(12)
C24 Co C22 67.68(11)
C2 Co C22 116.81(11)
C5 Co C22 133.14(12)
C20 Co C22 67.27(10)
C21 Co C22 39.65(11)
C4 Co C1 86.25(10)
C3 Co C1 69.65(10)
C23 Co C1 168.22(10)
C24 Co C1 127.46(10)
C2 Co C1 38.53(9)
C5 Co C1 80.44(10)
C20 Co C1 103.76(9)
C21 Co C1 111.89(10)
C22 Co C1 145.52(11)
C2 C1 C8 120.5(2)
C2 C1 C7 117.4(2)
C8 C1 C7 116.0(2)
C2 C1 Co 64.81(13)
C8 C1 Co 118.67(17)
C7 C1 Co 108.59(16)
C1 C2 C3 117.9(3)
C1 C2 C9 123.4(3)
C3 C2 C9 118.7(3)
C1 C2 Co 76.65(14)
C3 C2 Co 68.89(15)
C9 C2 Co 124.8(2)
C4 C3 C2 124.7(2)
C4 C3 Co 69.34(15)
C2 C3 Co 70.53(15)
C3 C4 C5 126.7(2)
C3 C4 Co 70.37(16)
C5 C4 Co 71.37(15)
C4 C5 C6 127.3(3)
C4 C5 Co 67.91(15)
C6 C5 Co 109.12(18)
C5 C6 C7 108.6(2)
C6 C7 C10 115.3(2)
C6 C7 C1 108.5(2)
C10 C7 C1 113.6(2)
C11 C10 C15 117.8(2)
C11 C10 C7 123.0(3)
C15 C10 C7 119.2(2)
C12 C11 C10 121.0(3)
C11 C12 C13 120.5(3)
C14 C13 C12 119.2(3)
C13 C14 C15 119.8(3)
C14 C15 C10 121.6(3)
C24 C20 C21 107.9(2)
C24 C20 C25 126.5(3)
C21 C20 C25 125.1(3)
C24 C20 Co 69.21(14)
C21 C20 Co 70.34(14)
C25 C20 Co 131.82(19)
C22 C21 C20 108.2(2)
C22 C21 C26 126.5(3)
C20 C21 C26 124.8(3)
C22 C21 Co 70.20(15)
C20 C21 Co 69.48(15)
C26 C21 Co 131.8(2)
C21 C22 C23 107.7(2)
C21 C22 C27 126.5(3)
C23 C22 C27 125.9(3)
C21 C22 Co 70.15(15)
C23 C22 Co 68.23(15)
C27 C22 Co 128.2(2)
C22 C23 C24 107.9(2)
C22 C23 C28 127.3(3)
C24 C23 C28 124.7(3)
C22 C23 Co 71.54(15)
C24 C23 Co 69.86(14)
C28 C23 Co 126.4(2)
C20 C24 C23 108.2(2)
C20 C24 C29 125.9(3)
C23 C24 C29 125.7(3)
C20 C24 Co 71.03(14)
C23 C24 Co 69.28(14)
C29 C24 Co 129.7(2)
F3B B F1 103.4(4)
F4B B F1 116.7(4)
F2A B F1 107.3(4)
F1 B F2B 99.2(4)
F1 B F3A 129.4(4)
F1 B F4A 104.7(4)
F3B B F4B 117.8(6)
F3B B F2B 109.1(5)
F4B B F2B 109.0(6)
F2A B F3A 104.6(6)
F2A B F4A 107.5(7)
F3A B F4A 101.9(5)

loop_
_geom_bond_atom_site_label_1
_geom_bond_atom_site_label_2
_geom_bond_distance
Co C4 2.026(3)
Co C3 2.040(3)
Co C23 2.053(3)
Co C24 2.061(2)
Co C2 2.061(3)
Co C5 2.072(3)
Co C20 2.084(2)
Co C21 2.096(3)
Co C22 2.097(3)
Co C1 2.216(2)
C1 C2 1.419(3)
C1 C8 1.499(3)
C1 C7 1.544(4)
C2 C3 1.422(4)
C2 C9 1.505(4)
C3 C4 1.400(5)
C4 C5 1.427(4)
C5 C6 1.490(4)
C6 C7 1.508(4)
C7 C10 1.519(3)
C10 C11 1.390(4)
C10 C15 1.390(4)
C11 C12 1.382(4)
C12 C13 1.388(5)
C13 C14 1.383(5)
C14 C15 1.386(4)
C20 C24 1.410(4)
C20 C21 1.436(4)
C20 C25 1.500(4)
C21 C22 1.422(4)
C21 C26 1.489(4)
C22 C23 1.428(4)
C22 C27 1.494(4)
C23 C24 1.436(4)
C23 C28 1.502(4)
C24 C29 1.501(4)
F1 B 1.347(4)
F2A B 1.325(6)
F3A B 1.394(6)
F4A B 1.402(6)
F2B B 1.390(6)
F3B B 1.288(6)
F4B B 1.318(7)

loop_
_geom_torsion_atom_site_label_1
_geom_torsion_atom_site_label_2
_geom_torsion_atom_site_label_3
_geom_torsion_atom_site_label_4
_geom_torsion
C4 Co C1 C2 -71.15(18)
C3 Co C1 C2 -33.43(18)
C23 Co C1 C2 168.8(5)
C24 Co C1 C2 162.36(17)
C5 Co C1 C2 -111.76(18)
C20 Co C1 C2 126.39(17)
C21 Co C1 C2 84.92(18)
C22 Co C1 C2 56.7(2)
C4 Co C1 C8 176.4(2)
C3 Co C1 C8 -145.9(2)
C23 Co C1 C8 56.3(6)
C24 Co C1 C8 49.9(2)
C2 Co C1 C8 -112.4(3)
C5 Co C1 C8 135.8(2)
C20 Co C1 C8 14.0(2)
C21 Co C1 C8 -27.5(2)
C22 Co C1 C8 -55.8(3)
C4 Co C1 C7 41.06(18)
C3 Co C1 C7 78.78(18)
C23 Co C1 C7 -79.0(6)
C24 Co C1 C7 -85.43(19)
C2 Co C1 C7 112.2(2)
C5 Co C1 C7 0.45(17)
C20 Co C1 C7 -121.39(17)
C21 Co C1 C7 -162.86(16)
C22 Co C1 C7 168.87(17)
C8 C1 C2 C3 166.8(2)
C7 C1 C2 C3 -41.8(3)
Co C1 C2 C3 57.0(2)
C8 C1 C2 C9 -13.3(4)
C7 C1 C2 C9 138.1(3)
Co C1 C2 C9 -123.1(3)
C8 C1 C2 Co 109.8(2)
C7 C1 C2 Co -98.8(2)
C4 Co C2 C1 102.62(17)
C3 Co C2 C1 127.4(2)
C23 Co C2 C1 -175.0(2)
C24 Co C2 C1 -48.5(4)
C5 Co C2 C1 66.96(17)
C20 Co C2 C1 -68.84(19)
C21 Co C2 C1 -107.78(17)
C22 Co C2 C1 -148.01(16)
C4 Co C2 C3 -24.81(17)
C23 Co C2 C3 57.6(3)
C24 Co C2 C3 -175.9(3)
C5 Co C2 C3 -60.47(18)
C20 Co C2 C3 163.73(17)
C21 Co C2 C3 124.79(18)
C22 Co C2 C3 84.56(19)
C1 Co C2 C3 -127.4(2)
C4 Co C2 C9 -135.8(3)
C3 Co C2 C9 -111.0(3)
C23 Co C2 C9 -53.4(4)
C24 Co C2 C9 73.1(4)
C5 Co C2 C9 -171.5(2)
C20 Co C2 C9 52.7(3)
C21 Co C2 C9 13.8(3)
C22 Co C2 C9 -26.4(3)
C1 Co C2 C9 121.6(3)
C1 C2 C3 C4 -15.4(4)
C9 C2 C3 C4 164.7(3)
Co C2 C3 C4 45.6(2)
C1 C2 C3 Co -61.0(2)
C9 C2 C3 Co 119.1(2)
C23 Co C3 C4 65.6(2)
C24 Co C3 C4 35.4(4)
C2 Co C3 C4 -141.1(2)
C5 Co C3 C4 -24.36(16)
C20 Co C3 C4 176.4(3)
C21 Co C3 C4 147.23(17)
C22 Co C3 C4 106.98(18)
C1 Co C3 C4 -109.25(18)
C4 Co C3 C2 141.1(2)
C23 Co C3 C2 -153.33(16)
C24 Co C3 C2 176.5(3)
C5 Co C3 C2 116.73(18)
C20 Co C3 C2 -42.5(4)
C21 Co C3 C2 -71.67(19)
C22 Co C3 C2 -111.92(17)
C1 Co C3 C2 31.85(15)
C2 C3 C4 C5 0.4(5)
Co C3 C4 C5 46.4(3)
C2 C3 C4 Co -46.0(2)
C23 Co C4 C3 -127.82(17)
C24 Co C4 C3 -165.43(16)
C2 Co C4 C3 24.97(16)
C5 Co C4 C3 142.2(2)
C20 Co C4 C3 -176.4(3)
C21 Co C4 C3 -67.6(3)
C22 Co C4 C3 -88.28(18)
C1 Co C4 C3 62.50(16)
C3 Co C4 C5 -142.2(2)
C23 Co C4 C5 90.00(17)
C24 Co C4 C5 52.4(2)
C2 Co C4 C5 -117.22(18)
C20 Co C4 C5 41.4(4)
C21 Co C4 C5 150.2(2)
C22 Co C4 C5 129.53(17)
C1 Co C4 C5 -79.68(17)
C3 C4 C5 C6 51.7(4)
Co C4 C5 C6 97.8(3)
C3 C4 C5 Co -46.1(3)
C3 Co C5 C4 24.13(16)
C23 Co C5 C4 -96.27(17)
C24 Co C5 C4 -137.03(17)
C2 Co C5 C4 59.85(18)
C20 Co C5 C4 -164.34(16)
C21 Co C5 C4 -135.1(3)
C22 Co C5 C4 -75.6(2)
C1 Co C5 C4 95.40(17)
C4 Co C5 C6 -123.5(3)
C3 Co C5 C6 -99.3(2)
C23 Co C5 C6 140.26(19)
C24 Co C5 C6 99.5(2)
C2 Co C5 C6 -63.6(2)
C20 Co C5 C6 72.2(2)
C21 Co C5 C6 101.5(3)
C22 Co C5 C6 160.90(17)
C1 Co C5 C6 -28.06(19)
C4 C5 C6 C7 -24.0(4)
Co C5 C6 C7 52.3(2)
C5 C6 C7 C10 179.8(2)
C5 C6 C7 C1 -51.6(3)
C2 C1 C7 C6 97.4(3)
C8 C1 C7 C6 -109.9(2)
Co C1 C7 C6 26.8(2)
C2 C1 C7 C10 -132.9(2)
C8 C1 C7 C10 19.7(3)
Co C1 C7 C10 156.42(18)
C6 C7 C10 C11 32.7(4)
C1 C7 C10 C11 -93.4(3)
C6 C7 C10 C15 -146.2(3)
C1 C7 C10 C15 87.7(3)
C15 C10 C11 C12 1.4(4)
C7 C10 C11 C12 -177.6(3)
C10 C11 C12 C13 -0.4(5)
C11 C12 C13 C14 -1.0(5)
C12 C13 C14 C15 1.4(5)
C13 C14 C15 C10 -0.4(5)
C11 C10 C15 C14 -1.0(4)
C7 C10 C15 C14 178.0(3)
C4 Co C20 C24 14.8(4)
C3 Co C20 C24 -158.5(3)
C23 Co C20 C24 -38.24(17)
C2 Co C20 C24 169.94(16)
C5 Co C20 C24 45.78(19)
C21 Co C20 C24 -119.0(2)
C22 Co C20 C24 -81.95(17)
C1 Co C20 C24 133.21(16)
C4 Co C20 C21 133.8(3)
C3 Co C20 C21 -39.4(3)
C23 Co C20 C21 80.80(17)
C24 Co C20 C21 119.0(2)
C2 Co C20 C21 -71.01(18)
C5 Co C20 C21 164.82(16)
C22 Co C20 C21 37.09(16)
C1 Co C20 C21 -107.75(16)
C4 Co C20 C25 -106.2(4)
C3 Co C20 C25 80.6(4)
C23 Co C20 C25 -159.2(3)
C24 Co C20 C25 -121.0(3)
C2 Co C20 C25 49.0(3)
C5 Co C20 C25 -75.2(3)
C21 Co C20 C25 120.0(3)
C22 Co C20 C25 157.1(3)
C1 Co C20 C25 12.2(3)
C24 C20 C21 C22 -0.5(3)
C25 C20 C21 C22 172.4(2)
Co C20 C21 C22 -59.72(18)
C24 C20 C21 C26 -173.4(3)
C25 C20 C21 C26 -0.6(4)
Co C20 C21 C26 127.4(3)
C24 C20 C21 Co 59.22(17)
C25 C20 C21 Co -127.9(3)
C4 Co C21 C22 -30.5(3)
C3 Co C21 C22 -75.91(19)
C23 Co C21 C22 37.55(16)
C24 Co C21 C22 82.01(17)
C2 Co C21 C22 -115.41(16)
C5 Co C21 C22 79.9(4)
C20 Co C21 C22 119.3(2)
C1 Co C21 C22 -155.15(15)
C4 Co C21 C20 -149.9(2)
C3 Co C21 C20 164.75(15)
C23 Co C21 C20 -81.79(16)
C24 Co C21 C20 -37.33(15)
C2 Co C21 C20 125.24(15)
C5 Co C21 C20 -39.5(4)
C22 Co C21 C20 -119.3(2)
C1 Co C21 C20 85.50(16)
C4 Co C21 C26 91.2(4)
C3 Co C21 C26 45.9(4)
C23 Co C21 C26 159.3(4)
C24 Co C21 C26 -156.2(4)
C2 Co C21 C26 6.3(3)
C5 Co C21 C26 -158.4(3)
C20 Co C21 C26 -118.9(4)
C22 Co C21 C26 121.8(4)
C1 Co C21 C26 -33.4(3)
C20 C21 C22 C23 1.2(3)
C26 C21 C22 C23 174.0(3)
Co C21 C22 C23 -58.08(18)
C20 C21 C22 C27 -177.3(3)
C26 C21 C22 C27 -4.5(5)
Co C21 C22 C27 123.4(3)
C20 C21 C22 Co 59.27(17)
C26 C21 C22 Co -128.0(3)
C4 Co C22 C21 164.18(16)
C3 Co C22 C21 121.74(17)
C23 Co C22 C21 -119.4(2)
C24 Co C22 C21 -80.77(17)
C2 Co C22 C21 79.20(18)
C5 Co C22 C21 -152.22(17)
C20 Co C22 C21 -37.57(15)
C1 Co C22 C21 43.5(2)
C4 Co C22 C23 -76.37(18)
C3 Co C22 C23 -118.81(17)
C24 Co C22 C23 38.67(16)
C2 Co C22 C23 -161.36(16)
C5 Co C22 C23 -32.8(2)
C20 Co C22 C23 81.87(17)
C21 Co C22 C23 119.4(2)
C1 Co C22 C23 162.98(17)
C4 Co C22 C27 42.9(3)
C3 Co C22 C27 0.4(3)
C23 Co C22 C27 119.2(4)
C24 Co C22 C27 157.9(3)
C2 Co C22 C27 -42.1(3)
C5 Co C22 C27 86.5(3)
C20 Co C22 C27 -158.9(3)
C21 Co C22 C27 -121.3(4)
C1 Co C22 C27 -77.8(4)
C21 C22 C23 C24 -1.4(3)
C27 C22 C23 C24 177.1(3)
Co C22 C23 C24 -60.69(18)
C21 C22 C23 C28 -178.6(3)
C27 C22 C23 C28 -0.1(5)
Co C22 C23 C28 122.1(3)
C21 C22 C23 Co 59.27(18)
C27 C22 C23 Co -122.2(3)
C4 Co C23 C22 115.42(17)
C3 Co C23 C22 78.8(2)
C24 Co C23 C22 -117.9(2)
C2 Co C23 C22 38.8(3)
C5 Co C23 C22 156.54(16)
C20 Co C23 C22 -80.67(17)
C21 Co C23 C22 -37.03(16)
C1 Co C23 C22 -125.7(5)
C4 Co C23 C24 -126.67(17)
C3 Co C23 C24 -163.33(17)
C2 Co C23 C24 156.7(2)
C5 Co C23 C24 -85.55(17)
C20 Co C23 C24 37.24(16)
C21 Co C23 C24 80.88(17)
C22 Co C23 C24 117.9(2)
C1 Co C23 C24 -7.8(6)
C4 Co C23 C28 -7.8(3)
C3 Co C23 C28 -44.5(3)
C24 Co C23 C28 118.8(4)
C2 Co C23 C28 -84.4(4)
C5 Co C23 C28 33.3(3)
C20 Co C23 C28 156.1(3)
C21 Co C23 C28 -160.3(3)
C22 Co C23 C28 -123.3(4)
C1 Co C23 C28 111.0(5)
C21 C20 C24 C23 -0.4(3)
C25 C20 C24 C23 -173.1(2)
Co C20 C24 C23 59.55(17)
C21 C20 C24 C29 174.3(3)
C25 C20 C24 C29 1.6(4)
Co C20 C24 C29 -125.7(3)
C21 C20 C24 Co -59.93(17)
C25 C20 C24 Co 127.3(3)
C22 C23 C24 C20 1.1(3)
C28 C23 C24 C20 178.4(3)
Co C23 C24 C20 -60.64(18)
C22 C23 C24 C29 -173.6(3)
C28 C23 C24 C29 3.7(4)
Co C23 C24 C29 124.6(3)
C22 C23 C24 Co 61.76(18)
C28 C23 C24 Co -121.0(3)
C4 Co C24 C20 -174.17(15)
C3 Co C24 C20 160.0(3)
C23 Co C24 C20 118.9(2)
C2 Co C24 C20 -27.1(4)
C5 Co C24 C20 -143.02(16)
C21 Co C24 C20 37.72(15)
C22 Co C24 C20 80.80(17)
C1 Co C24 C20 -63.11(19)
C4 Co C24 C23 66.9(2)
C3 Co C24 C23 41.1(4)
C2 Co C24 C23 -146.0(3)
C5 Co C24 C23 98.08(18)
C20 Co C24 C23 -118.9(2)
C21 Co C24 C23 -81.18(18)
C22 Co C24 C23 -38.09(17)
C1 Co C24 C23 178.00(16)
C4 Co C24 C29 -52.8(3)
C3 Co C24 C29 -78.7(4)
C23 Co C24 C29 -119.8(3)
C2 Co C24 C29 94.2(4)
C5 Co C24 C29 -21.7(3)
C20 Co C24 C29 121.4(3)
C21 Co C24 C29 159.1(3)
C22 Co C24 C29 -157.8(3)
C1 Co C24 C29 58.2(3)
